data_7210250
loop_
_publ_author_name
'Yuan, Guozan'
'Rong, Lulu'
'Qiao, Xuelong'
'Ma, Li'
'Wei, Xianwen'

_publ_section_title
;
 Anion-controlled structures and luminescent properties of three Cd(ii)
 complexes assembled by a 2-substituted 8-hydroxyquinoline ligand
;
_journal_issue 36
_journal_name_full CrystEngComm
_journal_page_first 7307
_journal_paper_doi 10.1039/c3ce40348c
_journal_volume 15
_journal_year 2013
_chemical_formula_sum 'C35 H20 Cd Cl4 N2 O5'
_chemical_formula_weight 802.73
_chemical_name_systematic
;
?
;
_space_group_IT_number 14
_symmetry_cell_setting monoclinic
_symmetry_space_group_name_Hall '-P 2ybc'
_symmetry_space_group_name_H-M 'P 1 21/c 1'
_atom_sites_solution_hydrogens geom
_atom_sites_solution_primary direct
_atom_sites_solution_secondary difmap
_audit_creation_method SHELXL-97
_cell_angle_alpha 90.00
_cell_angle_beta 95.493(4)
_cell_angle_gamma 90.00
_cell_formula_units_Z 4
_cell_length_a 9.090(3)
_cell_length_b 26.329(8)
_cell_length_c 14.854(5)
_cell_measurement_reflns_used 8039
_cell_measurement_temperature 296(2)
_cell_measurement_theta_max 27.48
_cell_measurement_theta_min 2.38
_cell_volume 3539(2)
_computing_cell_refinement 'SAINT (Bruker, 1999)'
_computing_data_collection 'SMART (Bruker, 1997)'
_computing_data_reduction SAINT
_computing_molecular_graphics 'SHELXTL-PLUS (Sheldrick, 1990)'
_computing_publication_material SHELXL-97
_computing_structure_refinement 'SHELXL-97 (Sheldrick, 2008)'
_computing_structure_solution 'SHELXS-97 (Sheldrick, 2008)'
_diffrn_ambient_temperature 296(2)
_diffrn_measured_fraction_theta_full 0.989
_diffrn_measured_fraction_theta_max 0.989
_diffrn_measurement_device_type 'Bruker APEX area-detector diffractometer'
_diffrn_measurement_method '\f and \w scan'
_diffrn_radiation_monochromator graphite
_diffrn_radiation_source 'fine-focus sealed tube'
_diffrn_radiation_type MoK\a
_diffrn_radiation_wavelength 0.71073
_diffrn_reflns_av_R_equivalents 0.0293
_diffrn_reflns_av_sigmaI/netI 0.0355
_diffrn_reflns_limit_h_max 11
_diffrn_reflns_limit_h_min -11
_diffrn_reflns_limit_k_max 34
_diffrn_reflns_limit_k_min -28
_diffrn_reflns_limit_l_max 18
_diffrn_reflns_limit_l_min -19
_diffrn_reflns_number 21813
_diffrn_reflns_theta_full 27.48
_diffrn_reflns_theta_max 27.48
_diffrn_reflns_theta_min 2.38
_exptl_absorpt_coefficient_mu 0.962
_exptl_absorpt_correction_T_max 0.8933
_exptl_absorpt_correction_T_min 0.8091
_exptl_absorpt_correction_type multi-scan
_exptl_absorpt_process_details 'SADABS (Sheldrick, 1996)'
_exptl_crystal_colour Yellow
_exptl_crystal_density_diffrn 1.507
_exptl_crystal_density_method 'not measured'
_exptl_crystal_description Block
_exptl_crystal_F_000 1600
_exptl_crystal_size_max 0.23
_exptl_crystal_size_mid 0.15
_exptl_crystal_size_min 0.12
_refine_diff_density_max 1.158
_refine_diff_density_min -0.609
_refine_diff_density_rms 0.074
_refine_ls_extinction_method none
_refine_ls_goodness_of_fit_ref 1.033
_refine_ls_hydrogen_treatment mixed
_refine_ls_matrix_type full
_refine_ls_number_parameters 414
_refine_ls_number_reflns 8039
_refine_ls_number_restraints 0
_refine_ls_restrained_S_all 1.033
_refine_ls_R_factor_all 0.0648
_refine_ls_R_factor_gt 0.0448
_refine_ls_shift/su_max 0.001
_refine_ls_shift/su_mean 0.000
_refine_ls_structure_factor_coef Fsqd
_refine_ls_weighting_details 'calc w=1/[\s^2^(Fo^2^)+(0.0714P)^2^+1.9866P] where P=(Fo^2^+2Fc^2^)/3'
_refine_ls_weighting_scheme calc
_refine_ls_wR_factor_gt 0.1212
_refine_ls_wR_factor_ref 0.1341
_reflns_number_gt 5962
_reflns_number_total 8039
_reflns_threshold_expression >2sigma(I)
_cod_data_source_file c3ce40348c.txt
_cod_data_source_block f:\paper-~1\anionc~1\r1045\ygz
_cod_depositor_comments
;
The following automatic conversions were performed:

'_exptl_absorpt_correction_type' value 'Multi-scan' changed to
'multi-scan' according to
/home/saulius/struct/CIF-dictionaries/cif_core.dic dictionary named
'cif_core.dic' version 2.4.2 from 2011-04-26.

Automatic conversion script
Id: cif_fix_values 1891 2012-01-12 08:04:46Z andrius 
;
_cod_original_cell_volume 3538.5(19)
_cod_original_sg_symbol_H-M P21/c
_cod_database_code 7210250

loop_
_symmetry_equiv_pos_as_xyz
'x, y, z'
'-x, y+1/2, -z+1/2'
'-x, -y, -z'
'x, -y-1/2, z-1/2'

loop_
_atom_site_label
_atom_site_type_symbol
_atom_site_fract_x
_atom_site_fract_y
_atom_site_fract_z
_atom_site_U_iso_or_equiv
_atom_site_adp_type
_atom_site_occupancy
_atom_site_symmetry_multiplicity
_atom_site_calc_flag
_atom_site_refinement_flags
Cd1 Cd 0.30772(3) 0.483270(10) 0.858492(16) 0.04364(10) Uani 1 1 d .
Cl1 Cl 0.43445(14) 0.35276(5) 0.62730(9) 0.0799(3) Uani 1 1 d .
O1 O 0.4241(3) 0.55465(10) 0.91161(16) 0.0515(6) Uani 1 1 d .
N1 N 0.3826(3) 0.52969(11) 0.73176(18) 0.0378(6) Uani 1 1 d .
C1 C 0.4565(4) 0.58803(14) 0.8518(3) 0.0471(8) Uani 1 1 d .
Cl2 Cl -0.02665(12) 0.44324(6) 0.42870(8) 0.0797(4) Uani 1 1 d .
O2 O 0.1897(3) 0.41364(10) 0.80004(19) 0.0539(6) Uani 1 1 d .
N2 N 0.0532(3) 0.50605(11) 0.80787(18) 0.0408(6) Uani 1 1 d .
C2 C 0.5164(5) 0.63546(16) 0.8758(3) 0.0662(11) Uani 1 1 d .
H2A H 0.5326 0.6443 0.9366 0.079 Uiso 1 1 calc R
Cl3 Cl 0.1373(3) 0.72748(7) 0.75749(14) 0.1379(7) Uani 1 1 d .
O3 O 0.2512(5) 0.46709(19) 1.0075(3) 0.1072(13) Uani 1 1 d .
C3 C 0.5524(6) 0.66978(17) 0.8102(4) 0.0795(14) Uani 1 1 d .
H3B H 0.5905 0.7013 0.8288 0.095 Uiso 1 1 calc R
Cl4 Cl 0.11510(19) 0.62317(8) 1.07020(10) 0.1165(6) Uani 1 1 d .
O4 O 0.5176(4) 0.43014(14) 0.8827(3) 0.0892(10) Uani 1 1 d .
C4 C 0.5345(6) 0.65944(16) 0.7205(4) 0.0745(13) Uani 1 1 d .
H4B H 0.5614 0.6832 0.6786 0.089 Uiso 1 1 calc R
O5 O 0.3243(7) 0.3347(3) 0.8793(5) 0.166(2) Uiso 1 1 d .
C5 C 0.4743(4) 0.61215(15) 0.6915(3) 0.0541(9) Uani 1 1 d .
C6 C 0.4359(3) 0.57641(13) 0.7565(2) 0.0411(7) Uani 1 1 d .
C7 C 0.4536(4) 0.59727(17) 0.6001(3) 0.0598(10) Uani 1 1 d .
H7A H 0.4753 0.6199 0.5552 0.072 Uiso 1 1 calc R
C8 C 0.4024(4) 0.55050(16) 0.5770(3) 0.0538(9) Uani 1 1 d .
H8A H 0.3912 0.5408 0.5165 0.065 Uiso 1 1 calc R
C9 C 0.3659(3) 0.51624(13) 0.6450(2) 0.0428(8) Uani 1 1 d .
C10 C 0.3108(4) 0.46518(15) 0.6244(2) 0.0461(8) Uani 1 1 d .
H10A H 0.3110 0.4429 0.6731 0.055 Uiso 1 1 calc R
C11 C 0.2603(4) 0.44682(15) 0.5441(2) 0.0488(8) Uani 1 1 d .
H11A H 0.2641 0.4682 0.4946 0.059 Uiso 1 1 calc R
C12 C 0.1996(4) 0.39625(16) 0.5265(2) 0.0511(9) Uani 1 1 d .
C13 C 0.2641(5) 0.35143(18) 0.5610(3) 0.0636(11) Uani 1 1 d .
C14 C 0.2004(7) 0.3043(2) 0.5433(4) 0.0950(17) Uani 1 1 d .
H14A H 0.2471 0.2752 0.5670 0.114 Uiso 1 1 calc R
C15 C 0.0710(8) 0.3007(3) 0.4919(5) 0.104(2) Uani 1 1 d .
H15A H 0.0272 0.2690 0.4812 0.125 Uiso 1 1 calc R
C16 C 0.0031(6) 0.3434(3) 0.4550(4) 0.0951(19) Uani 1 1 d .
H16A H -0.0852 0.3405 0.4182 0.114 Uiso 1 1 calc R
C17 C 0.0649(4) 0.38987(19) 0.4720(3) 0.0643(11) Uani 1 1 d .
C18 C 0.0556(4) 0.41957(14) 0.7590(2) 0.0472(8) Uani 1 1 d .
C19 C -0.0186(5) 0.38062(16) 0.7110(3) 0.0620(10) Uani 1 1 d .
H19A H 0.0280 0.3494 0.7063 0.074 Uiso 1 1 calc R
C20 C -0.1627(5) 0.3873(2) 0.6694(3) 0.0715(13) Uani 1 1 d .
H20A H -0.2092 0.3603 0.6378 0.086 Uiso 1 1 calc R
C21 C -0.2357(5) 0.4320(2) 0.6741(3) 0.0665(12) Uani 1 1 d .
H21A H -0.3317 0.4353 0.6468 0.080 Uiso 1 1 calc R
C22 C -0.1662(4) 0.47315(16) 0.7201(2) 0.0512(9) Uani 1 1 d .
C23 C -0.0194(4) 0.46702(14) 0.7629(2) 0.0428(8) Uani 1 1 d .
C24 C -0.2320(4) 0.52084(17) 0.7264(3) 0.0598(11) Uani 1 1 d .
H24A H -0.3276 0.5261 0.6998 0.072 Uiso 1 1 calc R
C25 C -0.1581(4) 0.55931(17) 0.7707(3) 0.0588(10) Uani 1 1 d .
H25A H -0.2026 0.5910 0.7743 0.071 Uiso 1 1 calc R
C26 C -0.0122(4) 0.55123(14) 0.8116(2) 0.0455(8) Uani 1 1 d .
C27 C 0.0723(4) 0.59120(15) 0.8602(3) 0.0504(9) Uani 1 1 d .
H27A H 0.1608 0.5813 0.8919 0.060 Uiso 1 1 calc R
C28 C 0.0390(5) 0.63948(16) 0.8647(3) 0.0600(10) Uani 1 1 d .
H28A H -0.0492 0.6508 0.8344 0.072 Uiso 1 1 calc R
C29 C 0.1351(5) 0.67677(16) 0.9158(3) 0.0596(10) Uani 1 1 d .
C30 C 0.1818(5) 0.6718(2) 1.0066(4) 0.0787(14) Uani 1 1 d .
C31 C 0.2787(8) 0.7060(3) 1.0506(5) 0.117(3) Uani 1 1 d .
H31A H 0.3070 0.7021 1.1121 0.141 Uiso 1 1 calc R
C32 C 0.3337(9) 0.7459(3) 1.0040(8) 0.139(4) Uani 1 1 d .
H32A H 0.4012 0.7683 1.0335 0.167 Uiso 1 1 calc R
C33 C 0.2892(8) 0.7523(2) 0.9155(7) 0.120(3) Uani 1 1 d .
H33A H 0.3245 0.7797 0.8843 0.144 Uiso 1 1 calc R
C34 C 0.1910(6) 0.71823(19) 0.8704(4) 0.0844(15) Uani 1 1 d .
C35 C 0.2780(13) 0.2888(5) 0.8530(8) 0.188(4) Uiso 1 1 d .

loop_
_atom_site_aniso_label
_atom_site_aniso_U_11
_atom_site_aniso_U_22
_atom_site_aniso_U_33
_atom_site_aniso_U_23
_atom_site_aniso_U_13
_atom_site_aniso_U_12
Cd1 0.04168(15) 0.04584(17) 0.04166(15) 0.00306(11) -0.00507(10) -0.00251(11)
Cl1 0.0736(7) 0.0781(8) 0.0854(8) 0.0049(6) -0.0067(6) 0.0150(6)
O1 0.0563(14) 0.0517(15) 0.0444(13) -0.0014(11) -0.0055(11) -0.0074(12)
N1 0.0278(12) 0.0449(16) 0.0396(14) 0.0033(11) -0.0021(10) 0.0015(11)
C1 0.0429(18) 0.045(2) 0.053(2) -0.0050(16) 0.0004(15) 0.0010(15)
Cl2 0.0499(6) 0.1163(10) 0.0699(7) -0.0079(7) -0.0093(5) 0.0055(6)
O2 0.0507(14) 0.0429(14) 0.0660(17) 0.0029(12) -0.0052(12) -0.0028(11)
N2 0.0345(13) 0.0480(17) 0.0389(14) 0.0051(12) -0.0012(11) -0.0024(12)
C2 0.073(3) 0.052(3) 0.073(3) -0.016(2) 0.004(2) -0.007(2)
Cl3 0.190(2) 0.0945(12) 0.1256(15) 0.0452(11) -0.0045(13) -0.0089(12)
O3 0.095(3) 0.156(4) 0.069(2) 0.020(2) 0.002(2) -0.015(3)
C3 0.092(4) 0.042(3) 0.105(4) -0.007(2) 0.011(3) -0.016(2)
Cl4 0.1079(11) 0.1784(18) 0.0654(8) 0.0165(10) 0.0199(8) 0.0088(11)
O4 0.073(2) 0.091(3) 0.101(3) 0.006(2) -0.0068(19) 0.0180(18)
C4 0.084(3) 0.044(2) 0.095(4) 0.014(2) 0.007(3) -0.009(2)
C5 0.049(2) 0.048(2) 0.066(2) 0.0129(18) 0.0056(17) 0.0039(17)
C6 0.0338(15) 0.0399(18) 0.0488(18) 0.0022(14) -0.0003(13) 0.0024(13)
C7 0.057(2) 0.064(3) 0.059(2) 0.022(2) 0.0040(18) -0.0011(19)
C8 0.0477(19) 0.070(3) 0.0423(19) 0.0094(18) -0.0017(15) -0.0035(18)
C9 0.0302(14) 0.055(2) 0.0417(17) 0.0040(15) -0.0024(13) 0.0009(14)
C10 0.0410(17) 0.055(2) 0.0414(18) 0.0005(15) -0.0002(14) -0.0037(15)
C11 0.0403(17) 0.064(2) 0.0418(18) -0.0050(16) 0.0040(14) -0.0038(16)
C12 0.0421(18) 0.068(3) 0.0438(19) -0.0119(17) 0.0068(15) -0.0043(17)
C13 0.058(2) 0.064(3) 0.069(3) -0.012(2) 0.007(2) -0.003(2)
C14 0.101(4) 0.070(4) 0.114(5) -0.007(3) 0.012(4) -0.005(3)
C15 0.098(4) 0.081(4) 0.134(6) -0.032(4) 0.011(4) -0.026(3)
C16 0.070(3) 0.109(5) 0.106(4) -0.044(4) 0.004(3) -0.024(3)
C17 0.050(2) 0.088(3) 0.056(2) -0.023(2) 0.0059(18) -0.009(2)
C18 0.0485(19) 0.047(2) 0.0460(19) 0.0039(15) 0.0035(15) -0.0118(16)
C19 0.063(2) 0.055(2) 0.068(3) -0.007(2) 0.005(2) -0.017(2)
C20 0.065(3) 0.081(3) 0.067(3) -0.017(2) 0.000(2) -0.031(2)
C21 0.048(2) 0.089(3) 0.060(2) -0.001(2) -0.0060(18) -0.022(2)
C22 0.0368(17) 0.074(3) 0.0421(19) 0.0044(17) 0.0025(14) -0.0090(17)
C23 0.0369(16) 0.054(2) 0.0376(17) 0.0055(14) 0.0025(13) -0.0093(15)
C24 0.0333(17) 0.085(3) 0.060(2) 0.001(2) -0.0025(16) 0.0012(18)
C25 0.0397(18) 0.072(3) 0.064(2) 0.000(2) 0.0011(17) 0.0098(18)
C26 0.0374(16) 0.053(2) 0.0464(19) 0.0041(16) 0.0049(14) 0.0052(15)
C27 0.0429(18) 0.054(2) 0.054(2) 0.0001(17) 0.0046(15) 0.0066(16)
C28 0.057(2) 0.054(2) 0.068(3) 0.0021(19) -0.0014(19) 0.0090(19)
C29 0.058(2) 0.046(2) 0.074(3) -0.0094(19) 0.005(2) 0.0117(18)
C30 0.069(3) 0.087(4) 0.079(3) -0.024(3) 0.006(2) 0.021(3)
C31 0.108(5) 0.124(6) 0.111(5) -0.061(5) -0.033(4) 0.032(4)
C32 0.118(6) 0.076(5) 0.212(10) -0.062(6) -0.040(6) 0.001(4)
C33 0.096(5) 0.054(3) 0.205(9) -0.016(4) -0.008(5) -0.005(3)
C34 0.092(4) 0.048(3) 0.111(4) -0.003(3) -0.007(3) 0.007(2)

loop_
_atom_type_symbol
_atom_type_description
_atom_type_scat_dispersion_real
_atom_type_scat_dispersion_imag
_atom_type_scat_source
C C 0.0033 0.0016 'International Tables Vol C Tables 4.2.6.8 and 6.1.1.4'
H H 0.0000 0.0000 'International Tables Vol C Tables 4.2.6.8 and 6.1.1.4'
N N 0.0061 0.0033 'International Tables Vol C Tables 4.2.6.8 and 6.1.1.4'
O O 0.0106 0.0060 'International Tables Vol C Tables 4.2.6.8 and 6.1.1.4'
Cl Cl 0.1484 0.1585 'International Tables Vol C Tables 4.2.6.8 and 6.1.1.4'
Cd Cd -0.8075 1.2024 'International Tables Vol C Tables 4.2.6.8 and 6.1.1.4'

loop_
_geom_angle_atom_site_label_1
_geom_angle_atom_site_label_2
_geom_angle_atom_site_label_3
_geom_angle
O2 Cd1 O1 177.68(9)
O2 Cd1 O3 94.36(14)
O1 Cd1 O3 87.67(13)
O2 Cd1 O4 85.70(12)
O1 Cd1 O4 95.44(12)
O3 Cd1 O4 89.72(15)
O2 Cd1 N1 105.81(10)
O1 Cd1 N1 72.05(9)
O3 Cd1 N1 158.88(14)
O4 Cd1 N1 97.80(12)
O2 Cd1 N2 71.26(10)
O1 Cd1 N2 107.55(10)
O3 Cd1 N2 92.78(13)
O4 Cd1 N2 156.95(12)
N1 Cd1 N2 87.98(9)
C1 O1 Cd1 116.8(2)
C9 N1 C6 120.4(3)
C9 N1 Cd1 127.6(2)
C6 N1 Cd1 111.7(2)
O1 C1 C2 122.6(4)
O1 C1 C6 120.6(3)
C2 C1 C6 116.8(4)
C18 O2 Cd1 117.8(2)
C26 N2 C23 119.8(3)
C26 N2 Cd1 128.3(2)
C23 N2 Cd1 111.5(2)
C3 C2 C1 121.0(4)
C3 C2 H2A 119.5
C1 C2 H2A 119.5
C4 C3 C2 123.0(4)
C4 C3 H3B 118.5
C2 C3 H3B 118.5
C3 C4 C5 119.0(4)
C3 C4 H4B 120.5
C5 C4 H4B 120.5
C7 C5 C4 123.5(4)
C7 C5 C6 117.0(4)
C4 C5 C6 119.5(4)
N1 C6 C5 121.5(3)
N1 C6 C1 117.8(3)
C5 C6 C1 120.7(3)
C8 C7 C5 120.7(4)
C8 C7 H7A 119.6
C5 C7 H7A 119.6
C7 C8 C9 119.9(4)
C7 C8 H8A 120.1
C9 C8 H8A 120.1
N1 C9 C8 120.5(3)
N1 C9 C10 116.9(3)
C8 C9 C10 122.5(3)
C11 C10 C9 127.3(4)
C11 C10 H10A 116.3
C9 C10 H10A 116.3
C10 C11 C12 126.0(4)
C10 C11 H11A 117.0
C12 C11 H11A 117.0
C13 C12 C17 114.9(4)
C13 C12 C11 124.7(3)
C17 C12 C11 120.4(4)
C14 C13 C12 122.4(5)
C14 C13 Cl1 117.1(4)
C12 C13 Cl1 120.5(3)
C15 C14 C13 120.0(6)
C15 C14 H14A 120.0
C13 C14 H14A 120.0
C14 C15 C16 120.3(6)
C14 C15 H15A 119.8
C16 C15 H15A 119.8
C15 C16 C17 120.1(5)
C15 C16 H16A 119.9
C17 C16 H16A 119.9
C16 C17 C12 122.3(5)
C16 C17 Cl2 119.2(4)
C12 C17 Cl2 118.5(3)
O2 C18 C19 122.2(4)
O2 C18 C23 120.6(3)
C19 C18 C23 117.2(4)
C18 C19 C20 121.4(4)
C18 C19 H19A 119.3
C20 C19 H19A 119.3
C21 C20 C19 121.8(4)
C21 C20 H20A 119.1
C19 C20 H20A 119.1
C20 C21 C22 119.8(4)
C20 C21 H21A 120.1
C22 C21 H21A 120.1
C21 C22 C24 123.5(4)
C21 C22 C23 119.2(4)
C24 C22 C23 117.3(3)
N2 C23 C18 118.0(3)
N2 C23 C22 121.4(3)
C18 C23 C22 120.7(3)
C25 C24 C22 120.7(4)
C25 C24 H24A 119.7
C22 C24 H24A 119.7
C24 C25 C26 119.7(4)
C24 C25 H25A 120.1
C26 C25 H25A 120.1
N2 C26 C25 121.1(3)
N2 C26 C27 116.8(3)
C25 C26 C27 122.1(3)
C28 C27 C26 127.9(4)
C28 C27 H27A 116.0
C26 C27 H27A 116.0
C27 C28 C29 123.0(4)
C27 C28 H28A 118.5
C29 C28 H28A 118.5
C30 C29 C34 116.8(5)
C30 C29 C28 123.5(4)
C34 C29 C28 119.7(4)
C31 C30 C29 121.6(6)
C31 C30 Cl4 117.7(5)
C29 C30 Cl4 120.7(4)
C30 C31 C32 120.4(7)
C30 C31 H31A 119.8
C32 C31 H31A 119.8
C33 C32 C31 119.7(7)
C33 C32 H32A 120.1
C31 C32 H32A 120.1
C32 C33 C34 120.4(7)
C32 C33 H33A 119.8
C34 C33 H33A 119.8
C33 C34 C29 121.1(6)
C33 C34 Cl3 119.1(6)
C29 C34 Cl3 119.8(4)

loop_
_geom_bond_atom_site_label_1
_geom_bond_atom_site_label_2
_geom_bond_distance
Cd1 O2 2.256(3)
Cd1 O1 2.261(3)
Cd1 O3 2.359(4)
Cd1 O4 2.365(3)
Cd1 N1 2.397(3)
Cd1 N2 2.438(3)
Cl1 C13 1.754(5)
O1 C1 1.303(4)
N1 C9 1.331(4)
N1 C6 1.360(4)
C1 C2 1.395(5)
C1 C6 1.444(5)
Cl2 C17 1.726(5)
O2 C18 1.318(4)
N2 C26 1.334(4)
N2 C23 1.362(5)
C2 C3 1.390(7)
C2 H2A 0.9300
Cl3 C34 1.719(6)
C3 C4 1.355(7)
C3 H3B 0.9300
Cl4 C30 1.735(6)
C4 C5 1.411(6)
C4 H4B 0.9300
O5 C35 1.327(13)
C5 C7 1.408(6)
C5 C6 1.416(5)
C7 C8 1.349(6)
C7 H7A 0.9300
C8 C9 1.417(5)
C8 H8A 0.9300
C9 C10 1.457(5)
C10 C11 1.328(5)
C10 H10A 0.9300
C11 C12 1.455(5)
C11 H11A 0.9300
C12 C13 1.393(6)
C12 C17 1.411(5)
C13 C14 1.384(7)
C14 C15 1.343(9)
C14 H14A 0.9300
C15 C16 1.371(9)
C15 H15A 0.9300
C16 C17 1.361(7)
C16 H16A 0.9300
C18 C19 1.387(5)
C18 C23 1.427(5)
C19 C20 1.404(6)
C19 H19A 0.9300
C20 C21 1.356(7)
C20 H20A 0.9300
C21 C22 1.400(6)
C21 H21A 0.9300
C22 C24 1.398(6)
C22 C23 1.431(5)
C24 C25 1.351(6)
C24 H24A 0.9300
C25 C26 1.422(5)
C25 H25A 0.9300
C26 C27 1.453(5)
C27 C28 1.310(5)
C27 H27A 0.9300
C28 C29 1.474(6)
C28 H28A 0.9300
C29 C30 1.382(7)
C29 C34 1.403(7)
C30 C31 1.379(9)
C31 C32 1.378(12)
C31 H31A 0.9300
C32 C33 1.349(12)
C32 H32A 0.9300
C33 C34 1.391(9)
C33 H33A 0.9300
